data_1559100
loop_
_publ_author_name
'Jousselin-Oba, Tanguy'
'Mamada, Masashi'
'Okazawa, Atsushi'
'Marrot, J\'erome'
'Ishida, Takayuki'
'Adachi, Chihaya'
'Yassar, Abderrahim'
'Frigoli, Michel'

_publ_section_title
;
 Modulating the ground state, stability and charge transport in OFETs of
 biradicaloid Hexahydro-diindenopyrene derivatives and a proposed method
 to estimate the biradical character
;
_journal_name_full 'Chemical Science'
_journal_paper_doi 10.1039/D0SC04583G
_journal_year 2020
_chemical_formula_moiety 'C60 H66 Si2, 2(C9 H12)'
_chemical_formula_sum 'C78 H90 Si2'
_chemical_formula_weight 1083.67
_space_group_crystal_system triclinic
_space_group_IT_number 2
_space_group_name_Hall '-P 1'
_space_group_name_H-M_alt 'P -1'
_atom_sites_solution_hydrogens geom
_atom_sites_solution_primary dual
_audit_creation_date 2020-02-26
_audit_creation_method
;
Olex2 1.2
(compiled 2018.05.29 svn.r3508 for OlexSys, GUI svn.r5506)
;
_audit_update_record
;
2020-03-02 deposited with the CCDC.	2020-09-15 downloaded from the CCDC.
;
_cell_angle_alpha 99.626(4)
_cell_angle_beta 104.748(6)
_cell_angle_gamma 98.811(4)
_cell_formula_units_Z 1
_cell_length_a 8.8789(6)
_cell_length_b 12.7356(5)
_cell_length_c 14.6701(9)
_cell_measurement_reflns_used 4693
_cell_measurement_temperature 100
_cell_measurement_theta_max 28.8930
_cell_measurement_theta_min 2.4180
_cell_volume 1547.94(17)
_computing_cell_refinement 'CrysAlisPro 1.171.40.67a (Rigaku OD, 2019)'
_computing_data_collection 'CrysAlisPro 1.171.40.67a (Rigaku OD, 2019)'
_computing_data_reduction 'CrysAlisPro 1.171.40.67a (Rigaku OD, 2019)'
_computing_molecular_graphics 'Olex2 (Dolomanov et al., 2009)'
_computing_publication_material 'Olex2 (Dolomanov et al., 2009)'
_computing_structure_refinement 'ShelXL (Sheldrick, 2015)'
_computing_structure_solution 'ShelXT (Sheldrick, 2015)'
_diffrn_ambient_temperature 100
_diffrn_detector 'Rigaku HyPix-6000 area detector'
_diffrn_detector_area_resol_mean 10.0
_diffrn_detector_type 'HPC area detector'
_diffrn_measured_fraction_theta_full 0.995
_diffrn_measured_fraction_theta_max 0.983
_diffrn_measurement_details
;
List of Runs (angles in degrees, time in seconds):

  # Type    Start    End  Width  t~exp~   \w     \q     \k     \f   Frames
#--------------------------------------------------------------------------
  1  \w    -75.00 -47.00   0.50   45.00    --    4.70  45.00  90.00   56
  2  \w    -39.00  83.00   0.50   45.00    --    4.70  45.00  90.00  244
  3  \w    -72.00  12.00   0.50   45.00    --    4.70  45.00  30.00  168
  4  \w     39.00  87.00   0.50   45.00    --    4.70  45.00  30.00   96
  5  \w    -31.00  64.00   0.50   45.00    --    4.70  45.00 150.00  190
;
_diffrn_measurement_device 'three-circle diffractometer'
_diffrn_measurement_device_type 'Rigaku AFC HyPix-6000'
_diffrn_measurement_method '\w scans'
_diffrn_orient_matrix_type 'CrysAlisPro convention (1999,Acta A55,543-557)'
_diffrn_orient_matrix_UB_11 -0.0174465000
_diffrn_orient_matrix_UB_12 -0.0045327000
_diffrn_orient_matrix_UB_13 -0.0506184000
_diffrn_orient_matrix_UB_21 0.0088038000
_diffrn_orient_matrix_UB_22 0.0573170000
_diffrn_orient_matrix_UB_23 0.0068007000
_diffrn_orient_matrix_UB_31 0.0821128000
_diffrn_orient_matrix_UB_32 0.0050731000
_diffrn_orient_matrix_UB_33 0.0036526000
_diffrn_radiation_monochromator 'multi-layer mirror optics'
_diffrn_radiation_probe x-ray
_diffrn_radiation_type MoK\a
_diffrn_radiation_wavelength 0.71073
_diffrn_reflns_av_R_equivalents 0.0379
_diffrn_reflns_av_unetI/netI 0.0485
_diffrn_reflns_Laue_measured_fraction_full 0.995
_diffrn_reflns_Laue_measured_fraction_max 0.983
_diffrn_reflns_limit_h_max 9
_diffrn_reflns_limit_h_min -11
_diffrn_reflns_limit_k_max 15
_diffrn_reflns_limit_k_min -15
_diffrn_reflns_limit_l_max 18
_diffrn_reflns_limit_l_min -18
_diffrn_reflns_number 17632
_diffrn_reflns_point_group_measured_fraction_full 0.995
_diffrn_reflns_point_group_measured_fraction_max 0.983
_diffrn_reflns_theta_full 25.242
_diffrn_reflns_theta_max 26.372
_diffrn_reflns_theta_min 2.441
_diffrn_source 'rotating anode X-ray generator'
_diffrn_source_type FR-E+
_exptl_absorpt_coefficient_mu 0.102
_exptl_absorpt_correction_T_max 1.00000
_exptl_absorpt_correction_T_min 0.94583
_exptl_absorpt_correction_type multi-scan
_exptl_absorpt_process_details
;
CrysAlisPro 1.171.40.67a (Rigaku Oxford Diffraction, 2019)
Empirical absorption correction using spherical harmonics,
 implemented in SCALE3 ABSPACK scaling algorithm.
;
_exptl_crystal_colour red
_exptl_crystal_colour_primary red
_exptl_crystal_density_diffrn 1.163
_exptl_crystal_description plate
_exptl_crystal_F_000 586
_exptl_crystal_size_max 0.1
_exptl_crystal_size_mid 0.02
_exptl_crystal_size_min 0.01
_refine_diff_density_max 0.861
_refine_diff_density_min -0.479
_refine_diff_density_rms 0.054
_refine_ls_extinction_method none
_refine_ls_goodness_of_fit_ref 1.030
_refine_ls_hydrogen_treatment constr
_refine_ls_matrix_type full
_refine_ls_number_parameters 370
_refine_ls_number_reflns 6212
_refine_ls_number_restraints 0
_refine_ls_restrained_S_all 1.030
_refine_ls_R_factor_all 0.0803
_refine_ls_R_factor_gt 0.0585
_refine_ls_shift/su_max 0.000
_refine_ls_shift/su_mean 0.000
_refine_ls_structure_factor_coef Fsqd
_refine_ls_weighting_details 'w=1/[\s^2^(Fo^2^)+(0.0560P)^2^+1.5843P] where P=(Fo^2^+2Fc^2^)/3'
_refine_ls_weighting_scheme calc
_refine_ls_wR_factor_gt 0.1336
_refine_ls_wR_factor_ref 0.1435
_reflns_Friedel_coverage 0.000
_reflns_number_gt 4914
_reflns_number_total 6212
_reflns_threshold_expression 'I > 2\s(I)'
_cod_data_source_file d0sc04583g2.cif
_cod_data_source_block opera2002a
_cod_original_cell_volume 1547.92(16)
_cod_database_code 1559100
_shelx_shelxl_version_number 2018/3
_chemical_oxdiff_formula 'C11 H10 N O'
_chemical_oxdiff_usercomment 100K
_shelx_space_group_comment
;
The symmetry employed for this shelxl refinement is uniquely defined
by the following loop, which should always be used as a source of
symmetry information in preference to the above space-group names.
They are only intended as comments.
;
_shelx_estimated_absorpt_t_max 0.999
_shelx_estimated_absorpt_t_min 0.990
_reflns_odcompleteness_completeness 98.28
_reflns_odcompleteness_iscentric 1
_reflns_odcompleteness_theta 26.32
_olex2_refinement_description
;
1. Fixed Uiso
 At 1.2 times of:
  All C(H) groups, All C(H,H) groups
 At 1.5 times of:
  All C(H,H,H) groups
2.a Ternary CH refined with riding coordinates:
 C00Q(H00Q), C00U(H00U), C00Z(H00Z)
2.b Secondary CH2 refined with riding coordinates:
 C00F(H00A,H00B), C00I(H00E,H00F), C00P(H00I,H00J)
2.c Aromatic/amide H refined with riding coordinates:
 C00C(H00C), C00D(H00D), C00G(H00G), C00H(H00H), C00L(H00L), C00M(H00M),
 C00N(H00X), C00O(H00Y), C00R(H00)
2.d Idealised Me refined as rotating group:
 C00T(H00K,H00N,H00O), C00W(H00P,H00R,H00S), C00X(H0AA,H,HA), C00Y(H00T,H00V,
 H00W), C010(H01J,H01K,H01L), C011(H01A,H01B,H01C), C012(H01M,H01N,H01O),
 C013(H01D,H01E,H01F), C014(H01G,H01H,H01I)
;
_olex2_submission_special_instructions 'No special instructions were received'
_oxdiff_exptl_absorpt_empirical_details
;
Empirical correction (ABSPACK) includes:
- Absorption correction using spherical harmonics
- Frame scaling
;
_oxdiff_exptl_absorpt_empirical_full_max 1.100
_oxdiff_exptl_absorpt_empirical_full_min 0.908

loop_
_space_group_symop_operation_xyz
'x, y, z'
'-x, -y, -z'

loop_
_atom_site_label
_atom_site_type_symbol
_atom_site_fract_x
_atom_site_fract_y
_atom_site_fract_z
_atom_site_U_iso_or_equiv
_atom_site_adp_type
_atom_site_occupancy
_atom_site_site_symmetry_order
_atom_site_calc_flag
_atom_site_refinement_flags_posn
_atom_site_refinement_flags_adp
_atom_site_refinement_flags_occupancy
_atom_site_disorder_assembly
_atom_site_disorder_group
Si1 Si 0.33696(7) 0.49745(5) 0.29752(4) 0.02148(17) Uani 1 1 d . . . . .
C5 C 0.5239(2) 0.87325(16) 0.55806(14) 0.0157(4) Uani 1 1 d . . . . .
C1 C 0.5943(2) 0.81858(16) 0.49012(15) 0.0163(4) Uani 1 1 d . . . . .
C3 C 0.7640(2) 0.98485(16) 0.56766(14) 0.0154(4) Uani 1 1 d . . . . .
C20 C 0.5162(2) 0.71618(17) 0.42882(15) 0.0173(4) Uani 1 1 d . . . . .
C4 C 0.6284(2) 0.97641(16) 0.60774(14) 0.0158(4) Uani 1 1 d . . . . .
C2 C 0.7401(2) 0.88499(16) 0.49731(14) 0.0157(4) Uani 1 1 d . . . . .
C7 C 0.3399(2) 0.90584(16) 0.64951(15) 0.0171(4) Uani 1 1 d . . . . .
C19 C 1.0107(2) 1.05138(16) 0.53393(14) 0.0159(4) Uani 1 1 d . . . . .
C18 C 1.1453(2) 1.13273(16) 0.55168(14) 0.0158(4) Uani 1 1 d . . . . .
C12 C 0.4430(3) 1.00773(16) 0.69999(15) 0.0179(4) Uani 1 1 d . . . . .
C8 C 0.1973(3) 0.87497(17) 0.67249(16) 0.0212(5) Uani 1 1 d . . . . .
H8 H 0.128145 0.807336 0.639105 0.025 Uiso 1 1 calc R . . . .
C6 C 0.3847(2) 0.83917(16) 0.57805(15) 0.0170(4) Uani 1 1 d . . . . .
H6 H 0.318132 0.770847 0.544005 0.020 Uiso 1 1 calc R . . . .
C14 C 0.8920(2) 1.06713(16) 0.58377(14) 0.0160(4) Uani 1 1 d . . . . .
C17 C 1.1700(3) 1.23929(16) 0.62095(16) 0.0193(5) Uani 1 1 d . . . . .
H17A H 1.229466 1.297712 0.599141 0.023 Uiso 1 1 calc R . . . .
H17B H 1.234507 1.235154 0.685606 0.023 Uiso 1 1 calc R . . . .
C11 C 0.3982(3) 1.07282(17) 0.77213(16) 0.0217(5) Uani 1 1 d . . . . .
H11 H 0.465898 1.140495 0.806942 0.026 Uiso 1 1 calc R . . . .
C10 C 0.2588(3) 1.04015(18) 0.79286(17) 0.0245(5) Uani 1 1 d . . . . .
H10 H 0.230862 1.084971 0.841926 0.029 Uiso 1 1 calc R . . . .
C16 C 1.0125(3) 1.26709(16) 0.62787(17) 0.0216(5) Uani 1 1 d . . . . .
H16A H 0.954614 1.282009 0.565744 0.026 Uiso 1 1 calc R . . . .
H16B H 1.032493 1.333623 0.678669 0.026 Uiso 1 1 calc R . . . .
C35 C 0.2688(3) 0.12662(18) 0.07394(16) 0.0264(5) Uani 1 1 d . . . . .
C21 C 0.4430(3) 0.62838(17) 0.37905(15) 0.0205(5) Uani 1 1 d . . . . .
C13 C 0.5873(2) 1.04086(16) 0.67792(15) 0.0173(4) Uani 1 1 d . . . . .
H13 H 0.655806 1.108413 0.712223 0.021 Uiso 1 1 calc R . . . .
C9 C 0.1568(3) 0.94047(18) 0.74178(16) 0.0244(5) Uani 1 1 d . . . . .
H9 H 0.059346 0.918773 0.755683 0.029 Uiso 1 1 calc R . . . .
C36 C 0.4293(3) 0.12760(19) 0.08471(17) 0.0291(5) Uani 1 1 d . . . . .
H36 H 0.479114 0.079898 0.119912 0.035 Uiso 1 1 calc R . . . .
C32 C 0.4433(3) 0.26602(19) -0.00552(17) 0.0286(5) Uani 1 1 d . . . . .
H32 H 0.503315 0.314627 -0.031994 0.034 Uiso 1 1 calc R . . . .
C15 C 0.9110(3) 1.17416(16) 0.65159(16) 0.0207(5) Uani 1 1 d . . . . .
H15A H 0.960649 1.167928 0.718488 0.025 Uiso 1 1 calc R . . . .
H15B H 0.804640 1.190732 0.648256 0.025 Uiso 1 1 calc R . . . .
C28 C 0.2480(3) 0.41079(18) 0.37012(17) 0.0257(5) Uani 1 1 d . . . . .
H28 H 0.335378 0.414397 0.429806 0.031 Uiso 1 1 calc R . . . .
C34 C 0.1971(3) 0.19619(19) 0.02209(17) 0.0281(5) Uani 1 1 d . . . . .
H34 H 0.087505 0.196037 0.014218 0.034 Uiso 1 1 calc R . . . .
C33 C 0.2829(3) 0.26620(19) -0.01860(17) 0.0296(5) Uani 1 1 d . . . . .
C29 C 0.1928(3) 0.29010(19) 0.31938(19) 0.0321(6) Uani 1 1 d . . . . .
H29A H 0.103792 0.281769 0.261463 0.048 Uiso 1 1 calc GR . . . .
H29B H 0.158457 0.248103 0.363322 0.048 Uiso 1 1 calc GR . . . .
H29C H 0.281046 0.263410 0.300967 0.048 Uiso 1 1 calc GR . . . .
C22 C 0.4867(3) 0.43169(19) 0.25265(19) 0.0334(6) Uani 1 1 d . . . . .
H22 H 0.429035 0.359287 0.210316 0.040 Uiso 1 1 calc R . . . .
C31 C 0.5181(3) 0.19674(19) 0.04516(17) 0.0278(5) Uani 1 1 d . . . . .
C30 C 0.1157(3) 0.4539(2) 0.4041(2) 0.0370(6) Uani 1 1 d . . . . .
H30A H 0.154687 0.530172 0.438134 0.056 Uiso 1 1 calc GR . . . .
H30B H 0.083031 0.410701 0.447775 0.056 Uiso 1 1 calc GR . . . .
H30C H 0.024345 0.448338 0.348132 0.056 Uiso 1 1 calc GR . . . .
C39 C 0.1749(3) 0.0509(2) 0.11760(19) 0.0354(6) Uani 1 1 d . . . . .
H39A H 0.185864 -0.023842 0.095854 0.053 Uiso 1 1 calc GR . . . .
H39B H 0.062419 0.055320 0.097206 0.053 Uiso 1 1 calc GR . . . .
H39C H 0.215219 0.071994 0.188149 0.053 Uiso 1 1 calc GR . . . .
C23 C 0.5707(3) 0.4942(2) 0.1934(2) 0.0394(7) Uani 1 1 d . . . . .
H23A H 0.493469 0.496318 0.133022 0.059 Uiso 1 1 calc GR . . . .
H23B H 0.654072 0.457835 0.178788 0.059 Uiso 1 1 calc GR . . . .
H23C H 0.618715 0.568627 0.230338 0.059 Uiso 1 1 calc GR . . . .
C25 C 0.1771(3) 0.5371(2) 0.2029(2) 0.0401(7) Uani 1 1 d . . . . .
H25 H 0.117242 0.577425 0.241149 0.048 Uiso 1 1 calc R . . . .
C38 C 0.2035(4) 0.3391(2) -0.0776(2) 0.0450(7) Uani 1 1 d . . . . .
H38A H 0.257406 0.415033 -0.049144 0.068 Uiso 1 1 calc GR . . . .
H38B H 0.091633 0.329879 -0.078221 0.068 Uiso 1 1 calc GR . . . .
H38C H 0.209929 0.319759 -0.143835 0.068 Uiso 1 1 calc GR . . . .
C27 C 0.2453(3) 0.6195(2) 0.1530(2) 0.0392(6) Uani 1 1 d . . . . .
H27A H 0.323291 0.678554 0.201342 0.059 Uiso 1 1 calc GR . . . .
H27B H 0.159324 0.649341 0.116607 0.059 Uiso 1 1 calc GR . . . .
H27C H 0.297364 0.584015 0.108612 0.059 Uiso 1 1 calc GR . . . .
C37 C 0.6914(3) 0.1957(3) 0.0568(2) 0.0464(7) Uani 1 1 d . . . . .
H37A H 0.752926 0.226666 0.124223 0.070 Uiso 1 1 calc GR . . . .
H37B H 0.729903 0.239225 0.015058 0.070 Uiso 1 1 calc GR . . . .
H37C H 0.704157 0.120695 0.038700 0.070 Uiso 1 1 calc GR . . . .
C26 C 0.0546(4) 0.4448(2) 0.1361(2) 0.0517(8) Uani 1 1 d . . . . .
H26A H 0.106085 0.396184 0.100782 0.078 Uiso 1 1 calc GR . . . .
H26B H -0.021557 0.472820 0.090183 0.078 Uiso 1 1 calc GR . . . .
H26C H -0.001501 0.404533 0.173163 0.078 Uiso 1 1 calc GR . . . .
C24 C 0.6105(4) 0.4110(3) 0.3367(3) 0.0516(8) Uani 1 1 d . . . . .
H24A H 0.674370 0.480602 0.377290 0.077 Uiso 1 1 calc GR . . . .
H24B H 0.680005 0.368140 0.311897 0.077 Uiso 1 1 calc GR . . . .
H24C H 0.557209 0.370748 0.374987 0.077 Uiso 1 1 calc GR . . . .

loop_
_atom_site_aniso_label
_atom_site_aniso_U_11
_atom_site_aniso_U_22
_atom_site_aniso_U_33
_atom_site_aniso_U_23
_atom_site_aniso_U_13
_atom_site_aniso_U_12
Si1 0.0222(3) 0.0156(3) 0.0216(3) -0.0020(2) 0.0071(2) -0.0059(2)
C5 0.0178(10) 0.0126(10) 0.0160(10) 0.0024(8) 0.0042(8) 0.0028(8)
C1 0.0168(10) 0.0136(10) 0.0178(10) 0.0033(8) 0.0051(8) 0.0009(8)
C3 0.0180(10) 0.0129(10) 0.0156(10) 0.0031(8) 0.0056(8) 0.0029(8)
C20 0.0162(10) 0.0177(11) 0.0193(10) 0.0037(8) 0.0081(8) 0.0022(8)
C4 0.0155(10) 0.0130(10) 0.0181(10) 0.0047(8) 0.0037(8) 0.0014(8)
C2 0.0174(10) 0.0112(9) 0.0168(10) 0.0022(8) 0.0035(8) 0.0008(8)
C7 0.0163(10) 0.0174(10) 0.0180(10) 0.0051(8) 0.0060(8) 0.0013(8)
C19 0.0175(10) 0.0113(10) 0.0180(10) 0.0017(8) 0.0051(8) 0.0015(8)
C18 0.0173(10) 0.0110(9) 0.0174(10) 0.0006(8) 0.0048(8) 0.0006(8)
C12 0.0204(11) 0.0157(10) 0.0178(10) 0.0043(8) 0.0061(8) 0.0025(8)
C8 0.0204(11) 0.0178(11) 0.0243(11) 0.0030(9) 0.0087(9) -0.0014(9)
C6 0.0168(10) 0.0136(10) 0.0180(10) 0.0016(8) 0.0041(8) -0.0006(8)
C14 0.0180(10) 0.0117(10) 0.0173(10) 0.0011(8) 0.0055(8) 0.0020(8)
C17 0.0192(11) 0.0123(10) 0.0238(11) -0.0021(8) 0.0080(9) -0.0015(8)
C11 0.0251(12) 0.0170(10) 0.0232(11) 0.0013(9) 0.0107(9) 0.0021(9)
C10 0.0282(12) 0.0219(11) 0.0256(12) 0.0005(9) 0.0151(10) 0.0042(9)
C16 0.0212(11) 0.0117(10) 0.0299(12) -0.0025(9) 0.0109(9) -0.0010(8)
C35 0.0349(14) 0.0215(11) 0.0212(11) -0.0007(9) 0.0109(10) 0.0017(10)
C21 0.0198(11) 0.0185(11) 0.0224(11) 0.0014(9) 0.0092(9) 0.0000(9)
C13 0.0203(11) 0.0123(10) 0.0179(10) 0.0021(8) 0.0060(8) -0.0001(8)
C9 0.0229(12) 0.0248(12) 0.0281(12) 0.0053(9) 0.0145(10) 0.0003(9)
C36 0.0346(14) 0.0239(12) 0.0285(12) 0.0055(10) 0.0089(11) 0.0057(10)
C32 0.0398(14) 0.0196(11) 0.0249(12) 0.0006(9) 0.0146(11) -0.0034(10)
C15 0.0192(11) 0.0152(10) 0.0259(11) -0.0036(8) 0.0112(9) -0.0011(8)
C28 0.0243(12) 0.0215(11) 0.0274(12) 0.0041(9) 0.0062(10) -0.0036(9)
C34 0.0319(13) 0.0257(12) 0.0260(12) -0.0004(10) 0.0116(10) 0.0044(10)
C33 0.0408(15) 0.0220(12) 0.0242(12) 0.0024(9) 0.0088(11) 0.0046(10)
C29 0.0319(14) 0.0205(12) 0.0372(14) 0.0092(10) 0.0034(11) -0.0065(10)
C22 0.0393(15) 0.0166(11) 0.0445(15) -0.0046(10) 0.0246(12) -0.0028(10)
C31 0.0286(13) 0.0230(12) 0.0277(12) -0.0006(10) 0.0083(10) -0.0012(10)
C30 0.0380(15) 0.0368(15) 0.0411(15) 0.0105(12) 0.0225(13) 0.0006(12)
C39 0.0418(15) 0.0312(14) 0.0362(14) 0.0085(11) 0.0187(12) 0.0024(12)
C23 0.0431(16) 0.0301(14) 0.0447(16) -0.0055(12) 0.0276(13) -0.0037(12)
C25 0.0357(15) 0.0390(15) 0.0374(15) 0.0119(12) 0.0015(12) -0.0057(12)
C38 0.0547(19) 0.0408(16) 0.0455(17) 0.0184(13) 0.0170(14) 0.0132(14)
C27 0.0384(15) 0.0345(15) 0.0434(16) 0.0164(12) 0.0085(13) 0.0004(12)
C37 0.0365(16) 0.0469(17) 0.0579(19) 0.0166(15) 0.0160(14) 0.0046(13)
C26 0.0410(17) 0.0405(17) 0.0569(19) 0.0208(14) -0.0141(14) -0.0049(13)
C24 0.0508(19) 0.0438(17) 0.080(2) 0.0262(16) 0.0373(17) 0.0224(15)

loop_
_atom_type_symbol
_atom_type_description
_atom_type_scat_dispersion_real
_atom_type_scat_dispersion_imag
_atom_type_scat_source
C C 0.0033 0.0016 'International Tables Vol C Tables 4.2.6.8 and 6.1.1.4'
H H 0.0000 0.0000 'International Tables Vol C Tables 4.2.6.8 and 6.1.1.4'
Si Si 0.0817 0.0704 'International Tables Vol C Tables 4.2.6.8 and 6.1.1.4'

loop_
_geom_angle_atom_site_label_1
_geom_angle_atom_site_label_2
_geom_angle_atom_site_label_3
_geom_angle
_geom_angle_site_symmetry_1
_geom_angle_site_symmetry_3
_geom_angle_publ_flag
C21 Si1 C28 107.54(10) . . ?
C21 Si1 C22 107.72(11) . . ?
C21 Si1 C25 103.43(11) . . ?
C28 Si1 C25 111.82(12) . . ?
C22 Si1 C28 109.39(11) . . ?
C22 Si1 C25 116.38(13) . . ?
C4 C5 C1 108.63(18) . . ?
C6 C5 C1 129.36(19) . . ?
C6 C5 C4 122.01(18) . . ?
C20 C1 C5 121.47(19) . . ?
C2 C1 C5 108.32(17) . . ?
C2 C1 C20 130.19(19) . . ?
C2 C3 C4 107.30(17) . . ?
C14 C3 C4 131.55(19) . . ?
C14 C3 C2 121.09(19) . . ?
C21 C20 C1 176.4(2) . . ?
C5 C4 C3 106.59(17) . . ?
C13 C4 C5 118.66(19) . . ?
C13 C4 C3 134.74(19) . . ?
C1 C2 C3 109.11(18) . . ?
C1 C2 C18 130.25(18) . 2_776 ?
C18 C2 C3 120.64(18) 2_776 . ?
C8 C7 C12 119.11(19) . . ?
C8 C7 C6 122.12(19) . . ?
C6 C7 C12 118.77(19) . . ?
C18 C19 C19 120.4(2) . 2_776 ?
C18 C19 C4 120.35(18) . . ?
C14 C19 C19 119.3(2) . 2_776 ?
C2 C18 C17 119.34(18) 2_776 . ?
C19 C18 C2 119.23(18) . 2_776 ?
C19 C18 C17 121.42(18) . . ?
C11 C12 C7 118.26(19) . . ?
C11 C12 C13 121.55(19) . . ?
C13 C12 C7 120.19(18) . . ?
C9 C8 C7 121.1(2) . . ?
C5 C6 C7 119.80(18) . . ?
C3 C14 C19 119.26(18) . . ?
C3 C14 C15 121.23(19) . . ?
C19 C14 C15 119.51(18) . . ?
C18 C17 C16 111.31(17) . . ?
C10 C11 C12 121.1(2) . . ?
C11 C10 C9 120.2(2) . . ?
C15 C16 C17 110.80(18) . . ?
C36 C35 C39 120.5(2) . . ?
C34 C35 C36 118.8(2) . . ?
C34 C35 C39 120.7(2) . . ?
C20 C21 Si1 176.4(2) . . ?
C4 C13 C12 120.55(19) . . ?
C8 C9 C10 120.2(2) . . ?
C31 C36 C35 121.4(2) . . ?
C31 C32 C33 121.7(2) . . ?
C14 C15 C16 112.37(17) . . ?
C29 C28 Si1 113.31(17) . . ?
C30 C28 Si1 113.26(17) . . ?
C30 C28 C29 110.9(2) . . ?
C35 C34 C33 121.1(2) . . ?
C32 C33 C34 118.6(2) . . ?
C32 C33 C38 120.4(2) . . ?
C34 C33 C38 121.0(2) . . ?
C23 C22 Si1 115.21(18) . . ?
C24 C22 Si1 110.12(19) . . ?
C24 C22 C23 109.1(2) . . ?
C36 C31 C37 120.6(2) . . ?
C32 C31 C36 118.4(2) . . ?
C32 C31 C37 121.0(2) . . ?
C27 C25 Si1 112.85(19) . . ?
C26 C25 Si1 115.3(2) . . ?
C26 C25 C27 114.0(2) . . ?

loop_
_geom_bond_atom_site_label_1
_geom_bond_atom_site_label_2
_geom_bond_distance
_geom_bond_site_symmetry_2
_geom_bond_publ_flag
Si1 C21 1.837(2) . ?
Si1 C28 1.879(2) . ?
Si1 C22 1.872(3) . ?
Si1 C25 1.910(3) . ?
C5 C1 1.444(3) . ?
C5 C4 1.442(3) . ?
C5 C6 1.366(3) . ?
C1 C20 1.415(3) . ?
C1 C2 1.403(3) . ?
C3 C4 1.466(3) . ?
C3 C2 1.447(3) . ?
C3 C14 1.364(3) . ?
C20 C15 1.212(3) . ?
C4 C13 1.367(3) . ?
C2 C18 1.411(3) 2_776 ?
C7 C12 1.428(3) . ?
C7 C8 1.407(3) . ?
C7 C6 1.413(3) . ?
C19 C19 1.460(4) 2_776 ?
C19 C18 1.393(3) . ?
C19 C14 1.447(3) . ?
C18 C17 1.502(3) . ?
C12 C11 1.410(3) . ?
C12 C13 1.419(3) . ?
C8 C9 1.361(3) . ?
C14 C15 1.506(3) . ?
C17 C16 1.518(3) . ?
C11 C10 1.369(3) . ?
C10 C9 1.406(3) . ?
C16 C15 1.518(3) . ?
C35 C36 1.390(3) . ?
C35 C34 1.386(3) . ?
C35 C39 1.506(3) . ?
C36 C31 1.388(3) . ?
C32 C33 1.389(4) . ?
C32 C31 1.386(4) . ?
C28 C29 1.535(3) . ?
C28 C30 1.528(3) . ?
C34 C33 1.390(4) . ?
C33 C38 1.505(4) . ?
C22 C23 1.525(4) . ?
C22 C24 1.518(4) . ?
C31 C37 1.507(4) . ?
C25 C27 1.515(4) . ?
C25 C26 1.485(4) . ?
